data_4003677
loop_
_publ_author_name
'Gui, Yue'
'Yao, Xin'
'Guzei, Ilia A.'
'Aristov, Michael M.'
'Yu, Junguang'
'Yu, Lian'

_publ_section_title
;
 A Mechanism for Reversible Solid-State Transitions Involving Nitro
 Torsion
;
_journal_issue 18
_journal_name_full 'Chemistry of Materials'
_journal_page_first 7754
_journal_page_last 7765
_journal_paper_doi 10.1021/acs.chemmater.0c02209
_journal_volume 32
_journal_year 2020
_chemical_formula_moiety 'C20 H24 N2 O6'
_chemical_formula_sum 'C20 H24 N2 O6'
_chemical_formula_weight 388.41
_space_group_crystal_system monoclinic
_space_group_IT_number 14
_space_group_name_Hall '-P 2yn'
_space_group_name_H-M_alt 'P 1 21/n 1'
_atom_sites_solution_hydrogens mixed
_atom_sites_solution_primary dual
_audit_creation_date 2019-12-26
_audit_creation_method
;
Olex2 1.3-alpha
(compiled Nov 21 2019 18:26:39 for OlexSys, GUI svn.r6003)
;
_cell_angle_alpha 90
_cell_angle_beta 103.710(7)
_cell_angle_gamma 90
_cell_formula_units_Z 4
_cell_length_a 10.8057(10)
_cell_length_b 15.6397(11)
_cell_length_c 12.2854(12)
_cell_measurement_reflns_used 9927
_cell_measurement_temperature 292.95
_cell_measurement_theta_max 79.899
_cell_measurement_theta_min 4.660
_cell_volume 2017.1(3)
_computing_cell_refinement 'SAINT V8.40A (?, 2016)'
_computing_data_reduction 'SAINT V8.40A (?, 2016)'
_computing_molecular_graphics 'Olex2 1.3-alpha (Dolomanov et al., 2009)'
_computing_publication_material 'Olex2 1.3-alpha (Dolomanov et al., 2009)'
_computing_structure_refinement 'XL  (Sheldrick, 2008)'
_computing_structure_solution 'XT  (Sheldrick, 2015)'
_diffrn_ambient_temperature 292.95
_diffrn_measured_fraction_theta_full 1.000
_diffrn_measured_fraction_theta_max 0.997
_diffrn_measurement_device_type 'Bruker APEX-II CCD'
_diffrn_measurement_method '\f and \w scans'
_diffrn_radiation_type CuK\a
_diffrn_radiation_wavelength 1.54178
_diffrn_reflns_av_R_equivalents 0.0368
_diffrn_reflns_av_unetI/netI 0.0202
_diffrn_reflns_Laue_measured_fraction_full 1.000
_diffrn_reflns_Laue_measured_fraction_max 0.997
_diffrn_reflns_limit_h_max 13
_diffrn_reflns_limit_h_min -13
_diffrn_reflns_limit_k_max 19
_diffrn_reflns_limit_k_min -19
_diffrn_reflns_limit_l_max 15
_diffrn_reflns_limit_l_min -15
_diffrn_reflns_number 48191
_diffrn_reflns_point_group_measured_fraction_full 1.000
_diffrn_reflns_point_group_measured_fraction_max 0.997
_diffrn_reflns_theta_full 67.000
_diffrn_reflns_theta_max 79.901
_diffrn_reflns_theta_min 4.660
_diffrn_source_current 1.1
_diffrn_source_power 0.055
_diffrn_source_voltage 50.0
_diffrn_standards_number 0
_exptl_absorpt_coefficient_mu 0.790
_exptl_absorpt_correction_T_max 0.7543
_exptl_absorpt_correction_T_min 0.6843
_exptl_absorpt_correction_type multi-scan
_exptl_absorpt_process_details
;
SADABS-2016/2 (Bruker,2016/2) was used for absorption correction.
wR2(int) was 0.0951 before and 0.0554 after correction.
The Ratio of minimum to maximum transmission is 0.9072.
The \l/2 correction factor is Not present.
;
_exptl_crystal_colour yellow
_exptl_crystal_colour_primary yellow
_exptl_crystal_density_diffrn 1.279
_exptl_crystal_description block
_exptl_crystal_F_000 824
_exptl_crystal_size_max 0.41
_exptl_crystal_size_mid 0.36
_exptl_crystal_size_min 0.34
_refine_diff_density_max 0.216
_refine_diff_density_min -0.171
_refine_diff_density_rms 0.039
_refine_ls_extinction_method none
_refine_ls_goodness_of_fit_ref 1.053
_refine_ls_hydrogen_treatment mixed
_refine_ls_matrix_type full
_refine_ls_number_parameters 262
_refine_ls_number_reflns 4382
_refine_ls_number_restraints 0
_refine_ls_restrained_S_all 1.053
_refine_ls_R_factor_all 0.0471
_refine_ls_R_factor_gt 0.0451
_refine_ls_shift/su_max 0.001
_refine_ls_shift/su_mean 0.000
_refine_ls_structure_factor_coef Fsqd
_refine_ls_weighting_details 'w=1/[\s^2^(Fo^2^)+(0.0725P)^2^+0.4181P] where P=(Fo^2^+2Fc^2^)/3'
_refine_ls_weighting_scheme calc
_refine_ls_wR_factor_gt 0.1331
_refine_ls_wR_factor_ref 0.1358
_reflns_Friedel_coverage 0.000
_reflns_number_gt 4085
_reflns_number_total 4382
_reflns_threshold_expression 'I > 2\s(I)'
_cod_data_source_file NIS_293K.cif
_cod_data_source_block yu207_rt
_cod_depositor_comments 'Adding full bibliography for 4003674--4003684.cif.'
_cod_database_code 4003677
_shelx_shelxl_version_number 2018/3
_shelx_space_group_comment
;
The symmetry employed for this shelxl refinement is uniquely defined
by the following loop, which should always be used as a source of
symmetry information in preference to the above space-group names.
They are only intended as comments.
;
_shelx_estimated_absorpt_t_max 0.775
_shelx_estimated_absorpt_t_min 0.738
_olex2_refinement_description
;
1. Fixed Uiso
 At 1.2 times of:
  All C(H) groups, All C(H,H) groups
 At 1.5 times of:
  All C(H,H,H) groups
2.a Ternary CH refined with riding coordinates:
 C3(H3), C15(H15)
2.b Secondary CH2 refined with riding coordinates:
 C14(H14A,H14B)
2.c Aromatic/amide H refined with riding coordinates:
 C7(H7), C8(H8), C9(H9), C10(H10)
2.d Idealised Me refined as rotating group:
 C12(H12A,H12B,H12C), C16(H16A,H16B,H16C), C17(H17A,H17B,H17C), C19(H19A,H19B,
 H19C), C20(H20A,H20B,H20C)
;
_olex2_submission_special_instructions 'No special instructions were received'

loop_
_space_group_symop_operation_xyz
'x, y, z'
'-x+1/2, y+1/2, -z+1/2'
'-x, -y, -z'
'x-1/2, -y-1/2, z-1/2'

loop_
_atom_site_label
_atom_site_type_symbol
_atom_site_fract_x
_atom_site_fract_y
_atom_site_fract_z
_atom_site_U_iso_or_equiv
_atom_site_adp_type
_atom_site_occupancy
_atom_site_site_symmetry_order
_atom_site_calc_flag
_atom_site_refinement_flags_posn
_atom_site_refinement_flags_adp
_atom_site_refinement_flags_occupancy
_atom_site_disorder_assembly
_atom_site_disorder_group
O1 O -0.11379(10) 0.29443(7) 0.85772(9) 0.0639(3) Uani 1 1 d . . . . .
O2 O 0.07848(9) 0.35129(6) 0.91380(7) 0.0531(3) Uani 1 1 d . . . . .
O3 O -0.07468(13) -0.04714(7) 1.14209(11) 0.0719(3) Uani 1 1 d . . . . .
O4 O -0.21317(9) 0.02639(6) 1.01216(9) 0.0552(3) Uani 1 1 d . . . . .
O5 O -0.32293(12) 0.16522(10) 0.84542(10) 0.0813(4) Uani 1 1 d . . . . .
O6 O -0.47424(13) 0.12795(12) 0.91839(16) 0.1109(6) Uani 1 1 d . . . . .
N1 N 0.15466(10) 0.17763(7) 1.18136(9) 0.0464(3) Uani 1 1 d . . . . .
H1 H 0.2222(17) 0.1834(11) 1.2341(15) 0.062(5) Uiso 1 1 d . . . . .
N2 N -0.37421(11) 0.16591(10) 0.92203(13) 0.0684(4) Uani 1 1 d . . . . .
C1 C 0.13252(10) 0.23905(8) 1.09878(9) 0.0388(2) Uani 1 1 d . . . . .
C2 C 0.02146(10) 0.23720(7) 1.01960(9) 0.0347(2) Uani 1 1 d . . . . .
C3 C -0.08331(10) 0.17350(7) 1.02621(9) 0.0359(2) Uani 1 1 d . . . . .
H3 H -0.121279 0.152279 0.950619 0.043 Uiso 1 1 calc R U . . .
C4 C -0.02901(11) 0.09779(7) 1.10065(9) 0.0382(2) Uani 1 1 d . . . . .
C5 C 0.08239(12) 0.10466(8) 1.17796(10) 0.0436(3) Uani 1 1 d . . . . .
C6 C -0.18778(11) 0.21690(8) 1.07236(11) 0.0427(3) Uani 1 1 d . . . . .
C7 C -0.15148(14) 0.26075(9) 1.17332(13) 0.0542(3) Uani 1 1 d . . . . .
H7 H -0.065277 0.264108 1.208222 0.065 Uiso 1 1 calc R U . . .
C8 C -0.23851(19) 0.29969(11) 1.22415(17) 0.0732(5) Uani 1 1 d . . . . .
H8 H -0.210012 0.328219 1.291884 0.088 Uiso 1 1 calc R U . . .
C9 C -0.3660(2) 0.29635(13) 1.1752(2) 0.0878(7) Uani 1 1 d . . . . .
H9 H -0.424244 0.323517 1.208334 0.105 Uiso 1 1 calc R U . . .
C10 C -0.40659(16) 0.25268(13) 1.0771(2) 0.0826(6) Uani 1 1 d . . . . .
H10 H -0.493238 0.249036 1.043955 0.099 Uiso 1 1 calc R U . . .
C11 C -0.31886(12) 0.21345(9) 1.02619(14) 0.0562(4) Uani 1 1 d . . . . .
C12 C 0.24117(12) 0.30097(10) 1.10897(12) 0.0555(3) Uani 1 1 d . . . . .
H12A H 0.304507 0.289430 1.176588 0.083 Uiso 1 1 calc R U . . .
H12B H 0.210178 0.358317 1.111146 0.083 Uiso 1 1 calc R U . . .
H12C H 0.278168 0.294676 1.045671 0.083 Uiso 1 1 calc R U . . .
C13 C -0.01125(11) 0.29561(7) 0.92367(9) 0.0390(2) Uani 1 1 d . . . . .
C14 C 0.04667(19) 0.41055(11) 0.82041(13) 0.0685(5) Uani 1 1 d . . . . .
H14A H -0.035477 0.436676 0.817436 0.082 Uiso 1 1 calc R U . . .
H14B H 0.041883 0.380390 0.750544 0.082 Uiso 1 1 calc R U . . .
C15 C 0.14820(17) 0.47813(10) 0.83640(13) 0.0616(4) Uani 1 1 d . . . . .
H15 H 0.125386 0.516910 0.772101 0.074 Uiso 1 1 calc R U . . .
C16 C 0.1511(3) 0.53038(13) 0.93940(17) 0.0908(7) Uani 1 1 d . . . . .
H16A H 0.069068 0.555957 0.933906 0.136 Uiso 1 1 calc R U . . .
H16B H 0.214271 0.574446 0.945896 0.136 Uiso 1 1 calc R U . . .
H16C H 0.171760 0.494184 1.004291 0.136 Uiso 1 1 calc R U . . .
C17 C 0.2768(3) 0.44140(18) 0.8366(3) 0.1236(11) Uani 1 1 d . . . . .
H17A H 0.311917 0.414742 0.907608 0.185 Uiso 1 1 calc R U . . .
H17B H 0.332496 0.486350 0.824355 0.185 Uiso 1 1 calc R U . . .
H17C H 0.268221 0.399656 0.778000 0.185 Uiso 1 1 calc R U . . .
C18 C -0.10327(13) 0.01835(8) 1.09030(11) 0.0453(3) Uani 1 1 d . . . . .
C19 C -0.29724(18) -0.04600(11) 0.99764(18) 0.0733(5) Uani 1 1 d . . . . .
H19A H -0.362101 -0.039413 0.929676 0.110 Uiso 1 1 calc R U . . .
H19B H -0.336192 -0.049768 1.060052 0.110 Uiso 1 1 calc R U . . .
H19C H -0.249624 -0.097228 0.993478 0.110 Uiso 1 1 calc R U . . .
C20 C 0.14211(16) 0.03899(11) 1.26370(14) 0.0672(4) Uani 1 1 d . . . . .
H20A H 0.174224 -0.007462 1.227316 0.101 Uiso 1 1 calc R U . . .
H20B H 0.079387 0.017838 1.300704 0.101 Uiso 1 1 calc R U . . .
H20C H 0.210883 0.064657 1.317859 0.101 Uiso 1 1 calc R U . . .

loop_
_atom_site_aniso_label
_atom_site_aniso_U_11
_atom_site_aniso_U_22
_atom_site_aniso_U_33
_atom_site_aniso_U_23
_atom_site_aniso_U_13
_atom_site_aniso_U_12
O1 0.0514(6) 0.0668(6) 0.0572(6) 0.0207(5) -0.0196(4) -0.0158(5)
O2 0.0496(5) 0.0579(5) 0.0461(5) 0.0149(4) -0.0001(4) -0.0163(4)
O3 0.0898(8) 0.0433(5) 0.0789(8) 0.0127(5) 0.0124(6) -0.0055(5)
O4 0.0503(5) 0.0470(5) 0.0654(6) 0.0002(4) 0.0081(4) -0.0162(4)
O5 0.0595(7) 0.1121(11) 0.0610(7) 0.0142(6) -0.0080(5) -0.0297(7)
O6 0.0514(7) 0.1396(14) 0.1361(14) -0.0029(11) 0.0110(7) -0.0486(8)
N1 0.0363(5) 0.0551(6) 0.0399(5) 0.0063(4) -0.0069(4) -0.0023(4)
N2 0.0355(6) 0.0797(9) 0.0801(9) 0.0210(7) -0.0060(6) -0.0147(6)
C1 0.0313(5) 0.0456(6) 0.0370(5) 0.0005(4) 0.0028(4) -0.0016(4)
C2 0.0296(5) 0.0388(5) 0.0337(5) 0.0002(4) 0.0034(4) -0.0023(4)
C3 0.0307(5) 0.0392(5) 0.0350(5) 0.0012(4) 0.0022(4) -0.0039(4)
C4 0.0392(6) 0.0381(5) 0.0368(5) 0.0015(4) 0.0081(4) 0.0005(4)
C5 0.0430(6) 0.0466(6) 0.0394(6) 0.0062(5) 0.0061(5) 0.0042(5)
C6 0.0340(6) 0.0396(6) 0.0547(7) 0.0080(5) 0.0111(5) -0.0014(4)
C7 0.0525(7) 0.0505(7) 0.0634(8) -0.0039(6) 0.0212(6) -0.0011(6)
C8 0.0839(12) 0.0561(9) 0.0938(13) -0.0103(8) 0.0495(10) -0.0025(8)
C9 0.0731(12) 0.0662(10) 0.144(2) -0.0003(12) 0.0657(13) 0.0085(9)
C10 0.0408(8) 0.0770(11) 0.1365(18) 0.0155(12) 0.0341(10) 0.0073(7)
C11 0.0351(6) 0.0557(8) 0.0771(9) 0.0152(7) 0.0121(6) -0.0015(5)
C12 0.0348(6) 0.0701(9) 0.0543(7) 0.0079(6) -0.0038(5) -0.0147(6)
C13 0.0379(5) 0.0403(6) 0.0354(5) 0.0004(4) 0.0023(4) -0.0046(4)
C14 0.0882(11) 0.0614(9) 0.0481(7) 0.0166(6) 0.0002(7) -0.0206(8)
C15 0.0831(11) 0.0525(8) 0.0540(8) 0.0064(6) 0.0260(7) -0.0151(7)
C16 0.141(2) 0.0608(10) 0.0764(12) -0.0096(9) 0.0382(13) -0.0268(11)
C17 0.1163(19) 0.0964(17) 0.192(3) 0.0253(18) 0.104(2) -0.0068(14)
C18 0.0530(7) 0.0397(6) 0.0458(6) -0.0008(5) 0.0170(5) -0.0018(5)
C19 0.0700(10) 0.0581(9) 0.0916(12) -0.0083(8) 0.0188(9) -0.0298(8)
C20 0.0623(9) 0.0685(9) 0.0618(9) 0.0259(7) -0.0032(7) 0.0050(7)

loop_
_atom_type_symbol
_atom_type_description
_atom_type_scat_dispersion_real
_atom_type_scat_dispersion_imag
_atom_type_scat_source
C C 0.0181 0.0091 'International Tables Vol C Tables 4.2.6.8 and 6.1.1.4'
H H 0.0000 0.0000 'International Tables Vol C Tables 4.2.6.8 and 6.1.1.4'
N N 0.0311 0.0180 'International Tables Vol C Tables 4.2.6.8 and 6.1.1.4'
O O 0.0492 0.0322 'International Tables Vol C Tables 4.2.6.8 and 6.1.1.4'

loop_
_geom_angle_atom_site_label_1
_geom_angle_atom_site_label_2
_geom_angle_atom_site_label_3
_geom_angle
_geom_angle_site_symmetry_1
_geom_angle_site_symmetry_3
_geom_angle_publ_flag
C13 O2 C14 116.68(10) . . ?
C18 O4 C19 116.15(12) . . ?
C1 N1 H1 116.9(12) . . ?
C1 N1 C5 123.88(10) . . ?
C5 N1 H1 118.9(12) . . ?
O5 N2 O6 122.31(17) . . ?
O5 N2 C11 121.07(12) . . ?
O6 N2 C11 116.62(16) . . ?
N1 C1 C12 113.09(10) . . ?
C2 C1 N1 118.96(10) . . ?
C2 C1 C12 127.94(11) . . ?
C1 C2 C3 121.23(10) . . ?
C1 C2 C13 124.59(10) . . ?
C13 C2 C3 114.16(9) . . ?
C2 C3 H3 108.7 . . ?
C2 C3 C4 110.74(9) . . ?
C2 C3 C6 110.54(9) . . ?
C4 C3 H3 108.7 . . ?
C4 C3 C6 109.48(9) . . ?
C6 C3 H3 108.7 . . ?
C5 C4 C3 120.81(10) . . ?
C5 C4 C18 120.43(11) . . ?
C18 C4 C3 118.69(10) . . ?
N1 C5 C20 113.49(11) . . ?
C4 C5 N1 119.47(10) . . ?
C4 C5 C20 127.03(12) . . ?
C7 C6 C3 118.08(10) . . ?
C7 C6 C11 115.22(13) . . ?
C11 C6 C3 126.61(12) . . ?
C6 C7 H7 118.6 . . ?
C8 C7 C6 122.71(15) . . ?
C8 C7 H7 118.6 . . ?
C7 C8 H8 119.8 . . ?
C9 C8 C7 120.32(18) . . ?
C9 C8 H8 119.8 . . ?
C8 C9 H9 120.4 . . ?
C10 C9 C8 119.20(16) . . ?
C10 C9 H9 120.4 . . ?
C9 C10 H10 119.8 . . ?
C9 C10 C11 120.35(17) . . ?
C11 C10 H10 119.8 . . ?
C6 C11 N2 122.30(13) . . ?
C10 C11 N2 115.50(15) . . ?
C10 C11 C6 122.17(17) . . ?
C1 C12 H12A 109.5 . . ?
C1 C12 H12B 109.5 . . ?
C1 C12 H12C 109.5 . . ?
H12A C12 H12B 109.5 . . ?
H12A C12 H12C 109.5 . . ?
H12B C12 H12C 109.5 . . ?
O1 C13 O2 121.44(11) . . ?
O1 C13 C2 122.52(11) . . ?
O2 C13 C2 116.04(9) . . ?
O2 C14 H14A 110.0 . . ?
O2 C14 H14B 110.0 . . ?
O2 C14 C15 108.49(12) . . ?
H14A C14 H14B 108.4 . . ?
C15 C14 H14A 110.0 . . ?
C15 C14 H14B 110.0 . . ?
C14 C15 H15 107.1 . . ?
C14 C15 C17 112.19(16) . . ?
C16 C15 C14 111.23(15) . . ?
C16 C15 H15 107.1 . . ?
C16 C15 C17 111.9(2) . . ?
C17 C15 H15 107.1 . . ?
C15 C16 H16A 109.5 . . ?
C15 C16 H16B 109.5 . . ?
C15 C16 H16C 109.5 . . ?
H16A C16 H16B 109.5 . . ?
H16A C16 H16C 109.5 . . ?
H16B C16 H16C 109.5 . . ?
C15 C17 H17A 109.5 . . ?
C15 C17 H17B 109.5 . . ?
C15 C17 H17C 109.5 . . ?
H17A C17 H17B 109.5 . . ?
H17A C17 H17C 109.5 . . ?
H17B C17 H17C 109.5 . . ?
O3 C18 O4 121.89(12) . . ?
O3 C18 C4 127.32(13) . . ?
O4 C18 C4 110.79(10) . . ?
O4 C19 H19A 109.5 . . ?
O4 C19 H19B 109.5 . . ?
O4 C19 H19C 109.5 . . ?
H19A C19 H19B 109.5 . . ?
H19A C19 H19C 109.5 . . ?
H19B C19 H19C 109.5 . . ?
C5 C20 H20A 109.5 . . ?
C5 C20 H20B 109.5 . . ?
C5 C20 H20C 109.5 . . ?
H20A C20 H20B 109.5 . . ?
H20A C20 H20C 109.5 . . ?
H20B C20 H20C 109.5 . . ?

loop_
_geom_bond_atom_site_label_1
_geom_bond_atom_site_label_2
_geom_bond_distance
_geom_bond_site_symmetry_2
_geom_bond_publ_flag
O1 C13 1.2078(14) . ?
O2 C13 1.3300(14) . ?
O2 C14 1.4514(16) . ?
O3 C18 1.2067(17) . ?
O4 C18 1.3444(17) . ?
O4 C19 1.4359(16) . ?
O5 N2 1.200(2) . ?
O6 N2 1.2247(17) . ?
N1 H1 0.858(18) . ?
N1 C1 1.3762(15) . ?
N1 C5 1.3779(17) . ?
N2 C11 1.478(2) . ?
C1 C2 1.3542(15) . ?
C1 C12 1.5040(16) . ?
C2 C3 1.5246(14) . ?
C2 C13 1.4666(15) . ?
C3 H3 0.9800 . ?
C3 C4 1.5260(15) . ?
C3 C6 1.5361(16) . ?
C4 C5 1.3493(17) . ?
C4 C18 1.4681(16) . ?
C5 C20 1.5029(17) . ?
C6 C7 1.390(2) . ?
C6 C11 1.3965(17) . ?
C7 H7 0.9300 . ?
C7 C8 1.387(2) . ?
C8 H8 0.9300 . ?
C8 C9 1.367(3) . ?
C9 H9 0.9300 . ?
C9 C10 1.364(3) . ?
C10 H10 0.9300 . ?
C10 C11 1.395(2) . ?
C12 H12A 0.9600 . ?
C12 H12B 0.9600 . ?
C12 H12C 0.9600 . ?
C14 H14A 0.9700 . ?
C14 H14B 0.9700 . ?
C14 C15 1.502(2) . ?
C15 H15 0.9800 . ?
C15 C16 1.500(2) . ?
C15 C17 1.503(3) . ?
C16 H16A 0.9600 . ?
C16 H16B 0.9600 . ?
C16 H16C 0.9600 . ?
C17 H17A 0.9600 . ?
C17 H17B 0.9600 . ?
C17 H17C 0.9600 . ?
C19 H19A 0.9600 . ?
C19 H19B 0.9600 . ?
C19 H19C 0.9600 . ?
C20 H20A 0.9600 . ?
C20 H20B 0.9600 . ?
C20 H20C 0.9600 . ?

loop_
_geom_hbond_atom_site_label_D
_geom_hbond_atom_site_label_H
_geom_hbond_atom_site_label_A
_geom_hbond_distance_DH
_geom_hbond_distance_HA
_geom_hbond_distance_DA
_geom_hbond_angle_DHA
_geom_hbond_site_symmetry_A
_geom_hbond_publ_flag
N1 H1 O1 0.858(18) 2.072(19) 2.9285(14) 176.1(17) 4_666 yes

loop_
_geom_torsion_atom_site_label_1
_geom_torsion_atom_site_label_2
_geom_torsion_atom_site_label_3
_geom_torsion_atom_site_label_4
_geom_torsion
_geom_torsion_site_symmetry_1
_geom_torsion_site_symmetry_2
_geom_torsion_site_symmetry_3
_geom_torsion_site_symmetry_4
_geom_torsion_publ_flag
O2 C14 C15 C16 -64.0(2) . . . . ?
O2 C14 C15 C17 62.1(2) . . . . ?
O5 N2 C11 C6 -38.2(2) . . . . ?
O5 N2 C11 C10 143.59(17) . . . . ?
O6 N2 C11 C6 142.02(17) . . . . ?
O6 N2 C11 C10 -36.2(2) . . . . ?
N1 C1 C2 C3 5.35(17) . . . . ?
N1 C1 C2 C13 -176.42(11) . . . . ?
C1 N1 C5 C4 -11.72(19) . . . . ?
C1 N1 C5 C20 167.09(13) . . . . ?
C1 C2 C3 C4 -20.92(15) . . . . ?
C1 C2 C3 C6 100.59(12) . . . . ?
C1 C2 C13 O1 -176.46(13) . . . . ?
C1 C2 C13 O2 2.75(17) . . . . ?
C2 C3 C4 C5 21.80(15) . . . . ?
C2 C3 C4 C18 -161.05(10) . . . . ?
C2 C3 C6 C7 -53.10(14) . . . . ?
C2 C3 C6 C11 130.57(12) . . . . ?
C3 C2 C13 O1 1.88(17) . . . . ?
C3 C2 C13 O2 -178.91(10) . . . . ?
C3 C4 C5 N1 -7.17(18) . . . . ?
C3 C4 C5 C20 174.20(13) . . . . ?
C3 C4 C18 O3 179.87(13) . . . . ?
C3 C4 C18 O4 0.02(15) . . . . ?
C3 C6 C7 C8 -177.79(14) . . . . ?
C3 C6 C11 N2 -0.6(2) . . . . ?
C3 C6 C11 C10 177.55(14) . . . . ?
C4 C3 C6 C7 69.15(13) . . . . ?
C4 C3 C6 C11 -107.18(14) . . . . ?
C5 N1 C1 C2 12.64(18) . . . . ?
C5 N1 C1 C12 -166.56(12) . . . . ?
C5 C4 C18 O3 -3.0(2) . . . . ?
C5 C4 C18 O4 177.18(11) . . . . ?
C6 C3 C4 C5 -100.33(12) . . . . ?
C6 C3 C4 C18 76.82(12) . . . . ?
C6 C7 C8 C9 -0.2(3) . . . . ?
C7 C6 C11 N2 -177.01(12) . . . . ?
C7 C6 C11 C10 1.1(2) . . . . ?
C7 C8 C9 C10 1.4(3) . . . . ?
C8 C9 C10 C11 -1.3(3) . . . . ?
C9 C10 C11 N2 178.29(17) . . . . ?
C9 C10 C11 C6 0.0(3) . . . . ?
C11 C6 C7 C8 -1.0(2) . . . . ?
C12 C1 C2 C3 -175.58(12) . . . . ?
C12 C1 C2 C13 2.6(2) . . . . ?
C13 O2 C14 C15 169.01(13) . . . . ?
C13 C2 C3 C4 160.68(9) . . . . ?
C13 C2 C3 C6 -77.81(12) . . . . ?
C14 O2 C13 O1 0.3(2) . . . . ?
C14 O2 C13 C2 -178.92(12) . . . . ?
C18 C4 C5 N1 175.74(11) . . . . ?
C18 C4 C5 C20 -2.9(2) . . . . ?
C19 O4 C18 O3 2.8(2) . . . . ?
C19 O4 C18 C4 -177.29(12) . . . . ?
